data_2011530
loop_
_publ_author_name
'Huang, Jian'
'Li, Yi-Zhi'
'Sun, Gang-Chun'
'Dai, Rong-Bin'
'Li, Qin-Xi'
'Wang,  Liu-Fang'
'Xia, Chun-Gu'

_publ_section_title
;
 Tetraaqua(5-fluorouracil-1-acetato-<i>O</i>)copper(II) tetrahydrate
;
_journal_issue 11
_journal_name_full 'Acta Crystallographica Section C'
_journal_page_first e489
_journal_page_last e490
_journal_paper_doi 10.1107/S0108270100013044
_journal_volume 56
_journal_year 2000
_chemical_formula_iupac '[Cu (C6 H4 F N2 O4)2 (H2 O)4], 4H2 O'
_chemical_formula_moiety 'C12 H16 Cu F2 N4 O12, 4H2 O'
_chemical_formula_sum 'C12 H24 Cu F2 N4 O16'
_chemical_formula_weight 581.89
_chemical_name_systematic
;
Tetraaqua(5-fluoro-uracil-1-acetato-O)-copper (II) tetrahydrate
;
_space_group_IT_number 14
_symmetry_cell_setting monoclinic
_symmetry_space_group_name_Hall '-P 2ybc'
_symmetry_space_group_name_H-M 'P 1 21/c 1'
_cell_angle_alpha 90.00
_cell_angle_beta 92.470(10)
_cell_angle_gamma 90.00
_cell_formula_units_Z 2
_cell_length_a 8.3040(10)
_cell_length_b 12.044(2)
_cell_length_c 11.082(2)
_cell_measurement_reflns_used 150
_cell_measurement_temperature 293(2)
_cell_measurement_theta_max 16.94
_cell_measurement_theta_min 16.06
_cell_volume 1107.3(3)
_computing_cell_refinement CAD-4/PC
_computing_data_collection 'CAD-4/PC (Enraf-Nonius, 1989)'
_computing_data_reduction 'TEXSAN (Molecular Structure Corporation, 1989)'
_computing_publication_material SHELXL97
_computing_structure_refinement 'SHELXL97 (Sheldrick, 1997)'
_computing_structure_solution 'SHELXS97 (Sheldrick, 1997)'
_diffrn_ambient_temperature 293(2)
_diffrn_measured_fraction_theta_full .999
_diffrn_measured_fraction_theta_max .999
_diffrn_measurement_device_type 'Enraf-nonius CAD-4'
_diffrn_measurement_method \w/2\q
_diffrn_radiation_monochromator graphite
_diffrn_radiation_source 'fine-focus sealed tube'
_diffrn_radiation_type MoK\a
_diffrn_radiation_wavelength .71073
_diffrn_reflns_av_R_equivalents .0
_diffrn_reflns_av_sigmaI/netI .028
_diffrn_reflns_limit_h_max 9
_diffrn_reflns_limit_h_min -9
_diffrn_reflns_limit_k_max 14
_diffrn_reflns_limit_k_min 0
_diffrn_reflns_limit_l_max 13
_diffrn_reflns_limit_l_min 0
_diffrn_reflns_number 1941
_diffrn_reflns_theta_full 24.96
_diffrn_reflns_theta_max 24.96
_diffrn_reflns_theta_min 2.45
_diffrn_standards_decay_% 0
_diffrn_standards_interval_count 400
_diffrn_standards_number 3
_exptl_absorpt_coefficient_mu 1.090
_exptl_absorpt_correction_T_max .897
_exptl_absorpt_correction_T_min .851
_exptl_absorpt_correction_type '\y scan'
_exptl_absorpt_process_details '(TEXSAN; Molecular Structure Corporation, 1989)'
_exptl_crystal_colour blue
_exptl_crystal_density_diffrn 1.745
_exptl_crystal_density_method 'not measured'
_exptl_crystal_description prismatic
_exptl_crystal_F_000 598
_exptl_crystal_size_max .30
_exptl_crystal_size_mid .15
_exptl_crystal_size_min .10
_refine_diff_density_max .29
_refine_diff_density_min -.34
_refine_ls_extinction_method none
_refine_ls_goodness_of_fit_ref 1.029
_refine_ls_hydrogen_treatment constr
_refine_ls_matrix_type full
_refine_ls_number_parameters 160
_refine_ls_number_reflns 1941
_refine_ls_number_restraints 34
_refine_ls_restrained_S_all 1.037
_refine_ls_R_factor_all .021
_refine_ls_R_factor_gt .020
_refine_ls_shift/su_max <0.001
_refine_ls_shift/su_mean <0.001
_refine_ls_structure_factor_coef Fsqd
_refine_ls_weighting_details 'calc w = 1/[\s^2^(Fo^2^)+(0.0200P)^2^+0.4440P] where P = (Fo^2^+2Fc^2^)/3'
_refine_ls_weighting_scheme calc
_refine_ls_wR_factor_ref .056
_reflns_number_gt 1838
_reflns_number_total 1941
_reflns_threshold_expression I>2\s(I)
_cod_data_source_file qa0320.cif
_cod_data_source_block I
_cod_depositor_comments
;
The following automatic conversions were performed:
'_geom_bond_publ_flag' value 'Y' changed to 'y' according to
'/home/saulius/struct/CIF-dictionaries/cif_core.dic' dictionary named
'cif_core.dic' version 2.4.1 from 2010-06-29 (18 times).

Automatic conversion script
Id: cif_fix_enum 1527 2010-12-29 10:47:43Z saulius 

The following automatic conversions were performed:

'_geom_bond_publ_flag' value 'Y' changed to 'y' according to
/home/saulius/struct/CIF-dictionaries/cif_core.dic dictionary named
'cif_core.dic' version 2.4.1 from 2010-06-29 (18
times).

'_geom_angle_publ_flag' value 'Y' changed to 'y' according
to /home/saulius/struct/CIF-dictionaries/cif_core.dic dictionary
named 'cif_core.dic' version 2.4.1 from 2010-06-29 (29
times).

'_geom_torsion_publ_flag' value 'Y' changed to 'y' according
to /home/saulius/struct/CIF-dictionaries/cif_core.dic dictionary
named 'cif_core.dic' version 2.4.1 from 2010-06-29 (26 times).

Automatic conversion script
Id: cif_fix_values 1715 2011-07-08 13:25:40Z adriana 
;
_cod_original_sg_symbol_H-M 'P 21/c'
_cod_database_code 2011530
_cod_database_fobs_code 2011530

loop_
_symmetry_equiv_pos_as_xyz
'x, y, z'
'x, -y+1/2, z+1/2'
'-x, -y, -z'
'-x, y-1/2, -z-1/2'

loop_
_atom_site_label
_atom_site_fract_x
_atom_site_fract_y
_atom_site_fract_z
_atom_site_U_iso_or_equiv
_atom_site_adp_type
_atom_site_calc_flag
_atom_site_refinement_flags
_atom_site_occupancy
_atom_site_disorder_assembly
_atom_site_disorder_group
_atom_site_type_symbol
Cu .5000 .0000 .0000 .02271(10) Uani d S 1 . . Cu
O1 .38908(15) .10354(12) .18221(11) .0403(3) Uani d D 1 . . O
H1A .310(2) .122(2) .158(2) .060 Uiso d D 1 . . H
H1B .380(3) .083(2) .2383(15) .060 Uiso d D 1 . . H
O2 .39173(16) -.13307(11) .04805(12) .0411(3) Uani d D 1 . . O
H2A .395(3) -.1775(17) .007(2) .062 Uiso d D 1 . . H
H2B .3063(19) -.122(2) .051(2) .062 Uiso d D 1 . . H
O3 .67913(12) -.03487(9) .11398(9) .0267(2) Uani d . 1 . . O
O4 .85492(13) -.10260(10) -.01351(9) .0349(3) Uani d . 1 . . O
O5 .97799(14) .11773(9) .29680(10) .0339(3) Uani d . 1 . . O
O6 .67100(17) .03682(10) .61472(11) .0439(3) Uani d . 1 . . O
N1 .87716(14) -.05803(10) .30885(10) .0230(3) Uani d . 1 . . N
N2 .82678(15) .07368(10) .45618(11) .0264(3) Uani d . 1 . . N
H2 .8433 .1392 .4850 .032 Uiso calc R 1 . . H
F .62339(16) -.17610(10) .52978(12) .0625(4) Uani d . 1 . . F
C1 .81274(16) -.07439(11) .08810(12) .0207(3) Uani d . 1 . . C
C2 .93783(17) -.08952(13) .19217(12) .0250(3) Uani d . 1 . . C
H2C .9712 -.1667 .1954 .030 Uiso calc R 1 . . H
H2D 1.0320 -.0449 .1766 .030 Uiso calc R 1 . . H
C3 .89914(17) .04936(12) .34906(12) .0227(3) Uani d . 1 . . C
C4 .7316(2) .00494(12) .52158(14) .0291(3) Uani d . 1 . . C
C5 .7137(2) -.10399(13) .47033(16) .0339(4) Uani d . 1 . . C
C6 .78282(19) -.13151(13) .36918(14) .0301(3) Uani d . 1 . . C
H6 .7671 -.2026 .3380 .036 Uiso calc R 1 . . H
O7 .87955(14) .21563(10) .06382(10) .0304(2) Uani d D 1 . . O
H7A .867(2) .2082(18) .1282(13) .046 Uiso d D 1 . . H
H7B .950(2) .1856(17) .0536(19) .046 Uiso d D 1 . . H
O8 .37913(18) -.23677(12) .25723(12) .0450(3) Uani d D 1 . . O
H8A .343(3) -.1991(19) .298(2) .068 Uiso d D 1 . . H
H8B .458(2) -.249(2) .287(2) .068 Uiso d D 1 . . H

loop_
_atom_site_aniso_label
_atom_site_aniso_U_11
_atom_site_aniso_U_22
_atom_site_aniso_U_33
_atom_site_aniso_U_12
_atom_site_aniso_U_13
_atom_site_aniso_U_23
Cu .01960(14) .02279(15) .02554(15) .00225(9) -.00148(10) .00515(9)
O1 .0378(7) .0507(8) .0322(6) -.0040(6) .0007(5) .0129(6)
O2 .0419(7) .0391(7) .0413(7) -.0105(6) -.0092(6) .0115(5)
O3 .0231(5) .0343(6) .0227(5) .0086(4) .0007(4) .0001(4)
O4 .0342(6) .0483(7) .0221(5) .0099(5) -.0003(4) -.0069(5)
O5 .0437(6) .0303(6) .0286(5) -.0078(5) .0111(5) .0054(5)
O6 .0649(8) .0339(6) .0352(7) .0055(6) .0273(6) .0032(5)
N1 .0259(6) .0227(6) .0202(6) .0036(5) -.0006(5) .0002(5)
N2 .0384(7) .0188(6) .0226(6) -.0014(5) .0062(5) -.0008(5)
F .0824(9) .0397(6) .0686(8) -.0246(6) .0396(7) .0015(6)
C1 .0256(7) .0158(6) .0207(7) -.0007(5) .0016(5) .0009(5)
C2 .0251(7) .0275(8) .0227(7) .0069(6) .0024(6) -.0036(6)
C3 .0261(7) .0220(7) .0197(6) .0023(6) -.0016(5) .0018(5)
C4 .0333(8) .0273(8) .0270(8) .0008(6) .0047(6) .0062(6)
C5 .0383(9) .0233(8) .0411(9) -.0084(6) .0128(7) .0051(7)
C6 .0359(8) .0208(7) .0337(8) -.0038(6) .0016(6) -.0008(6)
O7 .0341(6) .0312(6) .0262(5) .0029(5) .0058(5) .0059(5)
O8 .0581(8) .0416(8) .0358(7) .0087(6) .0069(6) .0045(6)

loop_
_atom_type_symbol
_atom_type_description
_atom_type_scat_dispersion_real
_atom_type_scat_dispersion_imag
_atom_type_scat_source
C C .0033 .0016 'International Tables Vol C Tables 4.2.6.8 and 6.1.1.4'
H H .0000 .0000 'International Tables Vol C Tables 4.2.6.8 and 6.1.1.4'
F F .0171 .0103 'International Tables Vol C Tables 4.2.6.8 and 6.1.1.4'
N N .0061 .0033 'International Tables Vol C Tables 4.2.6.8 and 6.1.1.4'
O O .0106 .0060 'International Tables Vol C Tables 4.2.6.8 and 6.1.1.4'
Cu Cu .3201 1.2651 'International Tables Vol C Tables 4.2.6.8 and 6.1.1.4'

loop_
_geom_angle_atom_site_label_1
_geom_angle_atom_site_label_2
_geom_angle_atom_site_label_3
_geom_angle_site_symmetry_1
_geom_angle_site_symmetry_3
_geom_angle
_geom_angle_publ_flag
O2 Cu O2 . 3_655 180.00(4) y
O2 Cu O3 . 3_655 90.35(5) y
O2 Cu O3 3_655 3_655 89.65(5) y
O2 Cu O3 . . 89.65(5) y
O2 Cu O3 3_655 . 90.35(5) y
O3 Cu O3 3_655 . 180.00(8) y
O2 Cu O1 . . 89.95(5) y
O2 Cu O1 3_655 . 90.05(5) y
O3 Cu O1 3_655 . 96.58(4) y
O3 Cu O1 . . 83.42(4) y
Cu O1 H1A . . 101.8(19) ?
Cu O1 H1B . . 127(2) ?
H1A O1 H1B . . 109(2) ?
Cu O2 H2A . . 115(2) ?
Cu O2 H2B . . 109(2) ?
H2A O2 H2B . . 104(2) ?
C1 O3 Cu . . 126.21(9) y
C6 N1 C3 . . 121.16(12) y
C6 N1 C2 . . 119.33(12) y
C3 N1 C2 . . 119.02(12) y
C4 N2 C3 . . 127.30(13) y
C4 N2 H2 . . 116.3 ?
C3 N2 H2 . . 116.3 ?
O4 C1 O3 . . 126.84(13) y
O4 C1 C2 . . 116.26(12) y
O3 C1 C2 . . 116.90(12) y
N1 C2 C1 . . 112.85(11) y
N1 C2 H2C . . 109.0 ?
C1 C2 H2C . . 109.0 ?
N1 C2 H2D . . 109.0 ?
C1 C2 H2D . . 109.0 ?
H2C C2 H2D . . 107.8 ?
O5 C3 N1 . . 123.29(13) y
O5 C3 N2 . . 121.89(13) y
N1 C3 N2 . . 114.81(12) y
O6 C4 N2 . . 121.38(14) y
O6 C4 C5 . . 125.38(15) y
N2 C4 C5 . . 113.23(14) y
C6 C5 F . . 121.79(15) y
C6 C5 C4 . . 121.54(14) y
F C5 C4 . . 116.67(14) y
C5 C6 N1 . . 121.87(14) y
C5 C6 H6 . . 119.1 ?
N1 C6 H6 . . 119.1 ?
H7A O7 H7B . . 104(2) ?
H8A O8 H8B . . 103(2) ?

loop_
_geom_bond_atom_site_label_1
_geom_bond_atom_site_label_2
_geom_bond_site_symmetry_2
_geom_bond_distance
_geom_bond_publ_flag
Cu O2 . 1.9241(13) y
Cu O2 3_655 1.9241(13) y
Cu O3 3_655 1.9551(10) y
Cu O3 . 1.9551(10) y
Cu O1 . 2.5771(14) y
O1 H1A . .734(14) ?
O1 H1B . .675(14) ?
O2 H2A . .705(14) ?
O2 H2B . .725(14) ?
O3 C1 . 1.2519(17) y
O4 C1 . 1.2409(17) y
O5 C3 . 1.2144(18) y
O6 C4 . 1.229(2) y
N1 C6 . 1.374(2) y
N1 C3 . 1.378(2) y
N1 C2 . 1.4580(18) y
N2 C4 . 1.373(2) y
N2 C3 . 1.3847(19) y
N2 H2 . .8600 ?
F C5 . 1.3391(18) y
C1 C2 . 1.5295(19) y
C2 H2C . .9700 ?
C2 H2D . .9700 ?
C4 C5 . 1.435(2) y
C5 C6 . 1.323(2) y
C6 H6 . .9300 ?
O7 H7A . .732(14) ?
O7 H7B . .698(14) ?
O8 H8A . .718(14) ?
O8 H8B . .738(14) ?

loop_
_geom_hbond_atom_site_label_D
_geom_hbond_atom_site_label_H
_geom_hbond_atom_site_label_A
_geom_hbond_site_symmetry_A
_geom_hbond_distance_DH
_geom_hbond_distance_HA
_geom_hbond_distance_DA
_geom_hbond_angle_DHA
O7 H7A O5 1_555 .732(14) 2.319(18) 2.9228(16) 141(2)
O1 H1A O4 3_655 .734(14) 2.075(18) 2.6971(17) 143(3)
O1 H1B O6 3_656 .675(14) 2.232(16) 2.8753(17) 160(3)
O2 H2A F 2_544 .705(14) 2.59(2) 3.0096(19) 120(2)
O2 H2B O7 3_655 .725(14) 2.26(2) 2.7128(17) 121(2)
N2 H2 O7 2_555 .86 1.97 2.8300(17) 176
O7 H7A O8 4_666 .732(14) 2.540(17) 3.0402(18) 127.4(19)
O7 H7B O4 3_755 .698(14) 1.974(14) 2.6706(16) 176(2)
O8 H8A O6 3_656 .718(14) 2.184(19) 2.8350(19) 151(3)
O8 H8A O7 4_656 .718(14) 2.65(2) 3.0402(18) 116(2)
O8 H8B O1 4_656 .738(14) 2.20(2) 2.783(2) 137(3)

loop_
_geom_torsion_atom_site_label_1
_geom_torsion_atom_site_label_2
_geom_torsion_atom_site_label_3
_geom_torsion_atom_site_label_4
_geom_torsion_site_symmetry_1
_geom_torsion
_geom_torsion_publ_flag
O2 Cu O3 C1 . 102.87(13) y
O2 Cu O3 C1 3_655 -77.13(13) y
O3 Cu O3 C1 3_655 -116.00(10) y
O1 Cu O3 C1 . -167.14(12) y
Cu O3 C1 O4 . -2.8(2) y
Cu O3 C1 C2 . 177.08(9) y
C6 N1 C2 C1 . 80.72(16) y
C3 N1 C2 C1 . -91.41(15) y
O4 C1 C2 N1 . -178.05(13) y
O3 C1 C2 N1 . 2.05(18) y
C6 N1 C3 O5 . -178.02(14) y
C2 N1 C3 O5 . -6.0(2) y
C6 N1 C3 N2 . 3.28(19) y
C2 N1 C3 N2 . 175.26(11) y
C4 N2 C3 O5 . 178.02(15) y
C4 N2 C3 N1 . -3.3(2) y
C3 N2 C4 O6 . -178.49(15) y
C3 N2 C4 C5 . 2.0(2) y
O6 C4 C5 C6 . 179.79(17) y
N2 C4 C5 C6 . -.7(2) y
O6 C4 C5 F . -.1(3) y
N2 C4 C5 F . 179.47(15) y
F C5 C6 N1 . -179.18(15) y
C4 C5 C6 N1 . 1.0(3) y
C3 N1 C6 C5 . -2.4(2) y
C2 N1 C6 C5 . -174.35(15) y
